data_2217414
loop_
_publ_author_name
'Wei Qi'
'Jing Huang'
'Zhe An'

_publ_section_title
;Aquabis[1-ethyl-6-fluoro-7-(4-methylpiperazin-1-yl)-4-oxo-1,4-dihydroquinoline-3-carboxylato]zinc(II)
 dihydrate
;
_journal_coeditor_code BI2272
_journal_issue 2
_journal_name_full 'Acta Crystallographica Section E'
_journal_page_first m302
_journal_page_last m302
_journal_paper_doi 10.1107/S1600536807068298
_journal_volume 64
_journal_year 2008
_chemical_formula_iupac '[Zn (C17 H19 F N3 O3)2 (H2 O)] , 2H2 O'
_chemical_formula_moiety 'C34 H40 F2 N6 O7 Zn , 2H2 O'
_chemical_formula_sum 'C34 H44 F2 N6 O9 Zn'
_chemical_formula_weight 784.12
_chemical_name_systematic
;
Aquabis[1-ethyl-6-fluoro-7-(4-methylpiperazin-1-yl)-4-oxo-
1,4-dihydroquinoline-3-carboxylato]zinc(II) dihydrate
;
_space_group_IT_number 2
_symmetry_cell_setting triclinic
_symmetry_space_group_name_Hall '-P 1'
_symmetry_space_group_name_H-M 'P -1'
_atom_sites_solution_hydrogens geom
_atom_sites_solution_primary direct
_atom_sites_solution_secondary difmap
_audit_creation_method SHELXL-97
_cell_angle_alpha 96.933(2)
_cell_angle_beta 102.8390(10)
_cell_angle_gamma 111.6990(10)
_cell_formula_units_Z 2
_cell_length_a 10.0046(6)
_cell_length_b 10.9372(6)
_cell_length_c 18.2738(14)
_cell_measurement_reflns_used 1700
_cell_measurement_temperature 293(2)
_cell_measurement_theta_max 22.14
_cell_measurement_theta_min 2.37
_cell_volume 1765.4(2)
_computing_cell_refinement 'SAINT (Bruker, 1998)'
_computing_data_collection 'SMART (Bruker, 1998)'
_computing_data_reduction 'SAINT (Bruker, 1998)'
_computing_molecular_graphics 'SHELXTL (Bruker, 1998)'
_computing_publication_material 'SHELXTL (Bruker, 1998)'
_computing_structure_refinement 'SHELXL97 (Sheldrick, 2008)'
_computing_structure_solution 'SHELXS97 (Sheldrick, 2008)'
_diffrn_ambient_temperature 293(2)
_diffrn_measured_fraction_theta_full 0.989
_diffrn_measured_fraction_theta_max 0.989
_diffrn_measurement_device_type 'Bruker SMART CCD'
_diffrn_measurement_method \w
_diffrn_radiation_monochromator graphite
_diffrn_radiation_source 'fine-focus sealed tube'
_diffrn_radiation_type MoK\a
_diffrn_radiation_wavelength 0.71073
_diffrn_reflns_av_R_equivalents 0.0285
_diffrn_reflns_av_sigmaI/netI 0.0671
_diffrn_reflns_limit_h_max 11
_diffrn_reflns_limit_h_min -11
_diffrn_reflns_limit_k_max 12
_diffrn_reflns_limit_k_min -11
_diffrn_reflns_limit_l_max 17
_diffrn_reflns_limit_l_min -21
_diffrn_reflns_number 9009
_diffrn_reflns_theta_full 25.00
_diffrn_reflns_theta_max 25.00
_diffrn_reflns_theta_min 2.25
_diffrn_standards_number 0
_exptl_absorpt_coefficient_mu 0.769
_exptl_absorpt_correction_T_max 0.8739
_exptl_absorpt_correction_T_min 0.7332
_exptl_absorpt_correction_type multi-scan
_exptl_absorpt_process_details '(SADABS; Sheldrick, 1996)'
_exptl_crystal_colour colorless
_exptl_crystal_density_diffrn 1.475
_exptl_crystal_density_method 'not measured'
_exptl_crystal_description block
_exptl_crystal_F_000 820
_exptl_crystal_size_max 0.43
_exptl_crystal_size_mid 0.22
_exptl_crystal_size_min 0.18
_refine_diff_density_max 0.915
_refine_diff_density_min -0.572
_refine_ls_extinction_method none
_refine_ls_goodness_of_fit_ref 1.008
_refine_ls_hydrogen_treatment mixed
_refine_ls_matrix_type full
_refine_ls_number_parameters 481
_refine_ls_number_reflns 6138
_refine_ls_number_restraints 15
_refine_ls_restrained_S_all 1.043
_refine_ls_R_factor_all 0.0929
_refine_ls_R_factor_gt 0.0561
_refine_ls_shift/su_max 0.000
_refine_ls_shift/su_mean 0.000
_refine_ls_structure_factor_coef Fsqd
_refine_ls_weighting_details 'calc w=1/[\s^2^(Fo^2^)+(0.0881P)^2^] where P=(Fo^2^+2Fc^2^)/3'
_refine_ls_weighting_scheme calc
_refine_ls_wR_factor_gt 0.1379
_refine_ls_wR_factor_ref 0.1597
_reflns_number_gt 4177
_reflns_number_total 6138
_reflns_threshold_expression I>2\s(I)
_cod_data_source_file bi2272.cif
_cod_data_source_block I
_cod_database_code 2217414
_cod_database_fobs_code 2217414

loop_
_symmetry_equiv_pos_as_xyz
'x, y, z'
'-x, -y, -z'

loop_
_atom_site_type_symbol
_atom_site_label
_atom_site_fract_x
_atom_site_fract_y
_atom_site_fract_z
_atom_site_U_iso_or_equiv
_atom_site_adp_type
_atom_site_calc_flag
_atom_site_refinement_flags
_atom_site_occupancy
Zn Zn1 0.65571(6) -0.35549(5) 0.62580(3) 0.0396(2) Uani d . 1
C C1 0.9050(6) -0.0856(5) 0.6456(3) 0.0441(11) Uani d . 1
C C2 0.8074(5) -0.0651(4) 0.5766(2) 0.0353(10) Uani d . 1
C C3 0.6514(5) -0.1506(4) 0.5394(2) 0.0356(10) Uani d . 1
C C4 0.5825(5) -0.1181(4) 0.4702(2) 0.0347(10) Uani d . 1
C C5 0.6621(5) -0.0074(4) 0.4427(2) 0.0329(10) Uani d . 1
C C6 0.8756(5) 0.0422(4) 0.5464(2) 0.0404(11) Uani d . 1
H H6A 0.9753 0.0988 0.5723 0.048 Uiso calc R 1
C C7 0.9016(5) 0.1918(4) 0.4573(3) 0.0436(11) Uani d . 1
H H7A 0.8818 0.1685 0.4019 0.052 Uiso calc R 1
H H7B 1.0074 0.2151 0.4807 0.052 Uiso calc R 1
C C8 0.8684(7) 0.3127(5) 0.4782(3) 0.0605(15) Uani d . 1
H H8A 0.9279 0.3861 0.4594 0.091 Uiso calc R 1
H H8B 0.8923 0.3389 0.5332 0.091 Uiso calc R 1
H H8C 0.7637 0.2903 0.4554 0.091 Uiso calc R 1
C C9 0.5920(5) 0.0196(4) 0.3743(3) 0.0409(11) Uani d . 1
H H9A 0.6462 0.0927 0.3562 0.049 Uiso calc R 1
C C10 0.4435(5) -0.0614(4) 0.3337(2) 0.0387(10) Uani d . 1
C C11 0.3675(5) -0.1721(4) 0.3636(3) 0.0437(11) Uani d . 1
C C12 0.4334(5) -0.2002(4) 0.4280(3) 0.0382(10) Uani d . 1
H H12A 0.3792 -0.2752 0.4447 0.046 Uiso calc R 1
C C13 0.4351(6) 0.0964(5) 0.2524(3) 0.0545(13) Uani d . 1
H H13A 0.5273 0.1077 0.2394 0.065 Uiso calc R 1
H H13B 0.4599 0.1645 0.2983 0.065 Uiso calc R 1
C C14 0.3267(7) 0.1145(5) 0.1864(3) 0.0627(15) Uani d . 1
H H14A 0.2368 0.1078 0.2007 0.075 Uiso calc R 1
H H14B 0.3729 0.2036 0.1767 0.075 Uiso calc R 1
C C15 0.3138(6) -0.1427(5) 0.1982(3) 0.0574(14) Uani d . 1
H H15A 0.2586 -0.2284 0.2095 0.069 Uiso calc R 1
H H15B 0.3991 -0.1481 0.1835 0.069 Uiso calc R 1
C C16 0.2144(7) -0.1193(6) 0.1324(3) 0.0702(17) Uani d . 1
H H16A 0.1899 -0.1874 0.0865 0.084 Uiso calc R 1
H H16B 0.1214 -0.1284 0.1437 0.084 Uiso calc R 1
C C17 0.1944(9) 0.0369(7) 0.0515(4) 0.103(3) Uani d . 1
H H17A 0.2496 0.1228 0.0416 0.154 Uiso calc R 1
H H17B 0.1042 0.0361 0.0619 0.154 Uiso calc R 1
H H17C 0.1687 -0.0334 0.0073 0.154 Uiso calc R 1
C C18 0.3682(5) -0.5979(5) 0.6171(2) 0.0400(11) Uani d . 1
C C19 0.4394(5) -0.6025(4) 0.6975(2) 0.0331(10) Uani d . 1
C C20 0.5795(5) -0.5029(4) 0.7459(2) 0.0335(10) Uani d . 1
C C21 0.6207(5) -0.5154(4) 0.8257(2) 0.0324(10) Uani d . 1
C C22 0.5323(5) -0.6236(4) 0.8515(2) 0.0307(9) Uani d . 1
C C23 0.3610(5) -0.7083(4) 0.7260(2) 0.0351(10) Uani d . 1
H H23A 0.2727 -0.7754 0.6925 0.042 Uiso calc R 1
C C24 0.5761(5) -0.6335(4) 0.9281(2) 0.0351(10) Uani d . 1
H H24A 0.5172 -0.7074 0.9439 0.042 Uiso calc R 1
C C25 0.7051(5) -0.5354(4) 0.9808(2) 0.0333(10) Uani d . 1
C C26 0.7878(5) -0.4248(4) 0.9528(2) 0.0345(10) Uani d . 1
C C27 0.7521(5) -0.4143(4) 0.8790(2) 0.0346(10) Uani d . 1
H H27A 0.8132 -0.3413 0.8633 0.042 Uiso calc R 1
C C28 0.6444(5) -0.6319(5) 1.0889(3) 0.0482(12) Uani d . 1
H H28A 0.6359 -0.7224 1.0711 0.058 Uiso calc R 1
H H28B 0.5461 -0.6309 1.0710 0.058 Uiso calc R 1
C C29 0.7005(6) -0.5917(6) 1.1766(3) 0.0615(15) Uani d . 1
H H29A 0.7050 -0.5024 1.1938 0.074 Uiso calc R 1
H H29B 0.6299 -0.6545 1.1975 0.074 Uiso calc R 1
C C30 0.9536(5) -0.4951(5) 1.1756(3) 0.0481(12) Uani d . 1
H H30A 1.0526 -0.4943 1.1942 0.058 Uiso calc R 1
H H30B 0.9602 -0.4052 1.1933 0.058 Uiso calc R 1
C C31 0.9024(5) -0.5326(5) 1.0887(3) 0.0460(12) Uani d . 1
H H31A 0.9727 -0.4670 1.0690 0.055 Uiso calc R 1
H H31B 0.9013 -0.6203 1.0711 0.055 Uiso calc R 1
C C32 0.8983(8) -0.5532(9) 1.2909(3) 0.103(3) Uani d . 1
H H32A 0.9915 -0.5615 1.3096 0.154 Uiso calc R 1
H H32B 0.8235 -0.6120 1.3105 0.154 Uiso calc R 1
H H32C 0.9123 -0.4616 1.3078 0.154 Uiso calc R 1
C C33 0.3057(5) -0.8432(4) 0.8210(3) 0.0437(12) Uani d . 1
H H33A 0.3692 -0.8726 0.8562 0.052 Uiso calc R 1
H H33B 0.2492 -0.9160 0.7756 0.052 Uiso calc R 1
C C34 0.1988(6) -0.8150(6) 0.8587(3) 0.0674(16) Uani d . 1
H H34A 0.1430 -0.8936 0.8750 0.101 Uiso calc R 1
H H34B 0.1306 -0.7926 0.8226 0.101 Uiso calc R 1
H H34C 0.2540 -0.7407 0.9025 0.101 Uiso calc R 1
F F1 0.2212(3) -0.2509(3) 0.32586(17) 0.0646(9) Uani d . 1
F F2 0.9109(3) -0.3219(2) 1.00377(13) 0.0482(7) Uani d . 1
N N1 0.8111(4) 0.0726(3) 0.4827(2) 0.0377(9) Uani d . 1
N N2 0.4017(4) -0.7226(3) 0.79826(19) 0.0349(8) Uani d . 1
N N3 0.3679(4) -0.0365(4) 0.2670(2) 0.0454(10) Uani d . 1
N N4 0.7503(4) -0.5368(3) 1.05850(19) 0.0363(9) Uani d . 1
N N5 0.8486(5) -0.5911(5) 1.2059(2) 0.0573(11) Uani d . 1
N N6 0.2865(5) 0.0144(5) 0.1179(2) 0.0587(12) Uani d . 1
O O1 0.8523(4) -0.1942(3) 0.66928(18) 0.0512(9) Uani d . 1
O O2 1.0321(4) 0.0026(4) 0.6755(2) 0.0689(11) Uani d . 1
O O3 0.5724(3) -0.2508(3) 0.56177(18) 0.0441(8) Uani d . 1
O O4 0.2415(4) -0.6836(3) 0.58155(18) 0.0567(9) Uani d . 1
O O5 0.4425(4) -0.5024(4) 0.58903(18) 0.0594(10) Uani d . 1
O O6 0.6706(4) -0.4034(3) 0.72757(16) 0.0494(9) Uani d . 1
O O7 0.7300(4) -0.4547(4) 0.55184(19) 0.0488(8) Uani d D 1
H H7 0.672(5) -0.467(6) 0.5075(15) 0.08(2) Uiso d D 1
H H8 0.814(3) -0.394(5) 0.553(3) 0.10(3) Uiso d D 1
O O8 0.9310(10) -0.8323(6) 1.1768(4) 0.202(4) Uani d U 1
H H8WA 0.9083 -0.7651 1.1844 0.302 Uiso d R 1
H H8WB 0.9920 -0.8251 1.2193 0.302 Uiso d R 1
O O9 0.5346(9) -0.0015(8) 0.0726(5) 0.177(3) Uani d U 1
H H9WA 0.4606 0.0034 0.0863 0.266 Uiso d R 1
H H9WB 0.5699 -0.0042 0.0344 0.266 Uiso d R 1

loop_
_atom_site_aniso_label
_atom_site_aniso_U_11
_atom_site_aniso_U_22
_atom_site_aniso_U_33
_atom_site_aniso_U_12
_atom_site_aniso_U_13
_atom_site_aniso_U_23
Zn1 0.0441(3) 0.0411(3) 0.0264(3) 0.0110(2) 0.0057(2) 0.0112(2)
C1 0.047(3) 0.046(3) 0.031(3) 0.015(2) 0.003(2) 0.007(2)
C2 0.035(2) 0.033(2) 0.029(2) 0.0085(19) 0.0021(19) 0.0082(18)
C3 0.035(2) 0.035(2) 0.037(2) 0.015(2) 0.010(2) 0.009(2)
C4 0.033(2) 0.031(2) 0.035(2) 0.0106(19) 0.006(2) 0.0052(18)
C5 0.029(2) 0.026(2) 0.038(2) 0.0061(18) 0.0050(19) 0.0091(18)
C6 0.033(2) 0.037(3) 0.034(2) 0.003(2) -0.003(2) 0.002(2)
C7 0.031(2) 0.043(3) 0.044(3) 0.003(2) 0.005(2) 0.014(2)
C8 0.075(4) 0.039(3) 0.050(3) 0.003(3) 0.017(3) 0.013(2)
C9 0.042(3) 0.031(2) 0.041(3) 0.007(2) 0.007(2) 0.012(2)
C10 0.038(3) 0.034(2) 0.035(2) 0.011(2) 0.000(2) 0.0052(19)
C11 0.027(2) 0.041(3) 0.048(3) 0.005(2) -0.001(2) 0.010(2)
C12 0.029(2) 0.037(2) 0.040(3) 0.005(2) 0.008(2) 0.012(2)
C13 0.062(3) 0.045(3) 0.045(3) 0.018(3) 0.000(3) 0.011(2)
C14 0.064(4) 0.055(3) 0.064(4) 0.024(3) 0.003(3) 0.021(3)
C15 0.057(3) 0.047(3) 0.051(3) 0.013(3) 0.000(3) 0.007(2)
C16 0.061(4) 0.068(4) 0.050(3) 0.010(3) -0.012(3) 0.008(3)
C17 0.116(6) 0.100(5) 0.066(4) 0.044(5) -0.026(4) 0.020(4)
C18 0.045(3) 0.042(3) 0.028(2) 0.015(2) 0.007(2) 0.007(2)
C19 0.031(2) 0.036(2) 0.025(2) 0.0098(19) 0.0027(19) 0.0014(18)
C20 0.037(2) 0.032(2) 0.028(2) 0.011(2) 0.010(2) 0.0064(18)
C21 0.031(2) 0.036(2) 0.023(2) 0.0097(19) 0.0040(18) 0.0026(18)
C22 0.031(2) 0.029(2) 0.025(2) 0.0075(18) 0.0042(18) 0.0046(17)
C23 0.032(2) 0.038(2) 0.023(2) 0.0083(19) -0.0010(19) -0.0006(18)
C24 0.037(2) 0.031(2) 0.029(2) 0.0049(19) 0.009(2) 0.0075(18)
C25 0.034(2) 0.037(2) 0.025(2) 0.0109(19) 0.0058(19) 0.0095(18)
C26 0.031(2) 0.039(2) 0.023(2) 0.0079(19) 0.0018(19) 0.0027(18)
C27 0.036(2) 0.030(2) 0.030(2) 0.0043(19) 0.009(2) 0.0082(18)
C28 0.041(3) 0.058(3) 0.037(3) 0.011(2) 0.007(2) 0.020(2)
C29 0.053(3) 0.088(4) 0.039(3) 0.017(3) 0.016(3) 0.030(3)
C30 0.041(3) 0.064(3) 0.032(3) 0.020(2) 0.000(2) 0.009(2)
C31 0.039(3) 0.063(3) 0.035(3) 0.018(2) 0.010(2) 0.017(2)
C32 0.087(5) 0.172(8) 0.034(3) 0.036(5) 0.010(3) 0.041(4)
C33 0.039(3) 0.034(2) 0.040(3) -0.001(2) 0.002(2) 0.009(2)
C34 0.058(4) 0.065(4) 0.081(4) 0.017(3) 0.035(3) 0.025(3)
F1 0.0316(15) 0.0632(19) 0.0650(19) -0.0069(14) -0.0104(14) 0.0259(15)
F2 0.0408(15) 0.0463(15) 0.0287(14) -0.0043(12) -0.0032(12) 0.0033(11)
N1 0.030(2) 0.036(2) 0.033(2) 0.0028(16) 0.0018(17) 0.0088(16)
N2 0.033(2) 0.0335(19) 0.0283(19) 0.0057(16) 0.0042(16) 0.0056(15)
N3 0.047(2) 0.035(2) 0.037(2) 0.0076(18) -0.0031(19) 0.0106(17)
N4 0.031(2) 0.044(2) 0.0250(19) 0.0082(17) 0.0037(16) 0.0092(16)
N5 0.057(3) 0.076(3) 0.036(2) 0.021(2) 0.008(2) 0.029(2)
N6 0.066(3) 0.064(3) 0.036(2) 0.024(2) -0.001(2) 0.012(2)
O1 0.048(2) 0.050(2) 0.0382(19) 0.0058(16) -0.0005(16) 0.0188(16)
O2 0.045(2) 0.060(2) 0.056(2) -0.0112(18) -0.0173(18) 0.0176(19)
O3 0.0338(17) 0.0449(18) 0.050(2) 0.0094(15) 0.0090(15) 0.0234(16)
O4 0.044(2) 0.062(2) 0.0362(19) 0.0011(18) -0.0042(16) 0.0091(16)
O5 0.057(2) 0.062(2) 0.0329(18) 0.0001(18) 0.0008(17) 0.0185(17)
O6 0.050(2) 0.0478(19) 0.0239(16) -0.0036(16) 0.0012(15) 0.0107(14)
O7 0.047(2) 0.059(2) 0.0323(19) 0.0187(19) 0.0018(17) 0.0074(16)
O8 0.278(8) 0.100(4) 0.153(5) 0.064(5) -0.051(5) 0.028(4)
O9 0.205(6) 0.206(6) 0.208(6) 0.133(5) 0.109(5) 0.106(5)

loop_
_atom_type_symbol
_atom_type_description
_atom_type_scat_dispersion_real
_atom_type_scat_dispersion_imag
_atom_type_scat_source
C C 0.0033 0.0016 'International Tables Vol C Tables 4.2.6.8 and 6.1.1.4'
H H 0.0000 0.0000 'International Tables Vol C Tables 4.2.6.8 and 6.1.1.4'
N N 0.0061 0.0033 'International Tables Vol C Tables 4.2.6.8 and 6.1.1.4'
O O 0.0106 0.0060 'International Tables Vol C Tables 4.2.6.8 and 6.1.1.4'
F F 0.0171 0.0103 'International Tables Vol C Tables 4.2.6.8 and 6.1.1.4'
Zn Zn 0.2839 1.4301 'International Tables Vol C Tables 4.2.6.8 and 6.1.1.4'

loop_
_geom_angle_atom_site_label_1
_geom_angle_atom_site_label_2
_geom_angle_atom_site_label_3
_geom_angle
O6 Zn1 O3 141.09(14)
O6 Zn1 O1 90.79(12)
O3 Zn1 O1 90.58(13)
O6 Zn1 O5 87.57(13)
O3 Zn1 O5 85.48(13)
O1 Zn1 O5 171.47(15)
O6 Zn1 O7 115.15(14)
O3 Zn1 O7 103.44(13)
O1 Zn1 O7 95.14(15)
O5 Zn1 O7 93.13(15)
O2 C1 O1 123.3(4)
O2 C1 C2 117.9(4)
O1 C1 C2 118.8(4)
C6 C2 C3 118.0(4)
C6 C2 C1 116.6(4)
C3 C2 C1 125.4(4)
O3 C3 C2 125.3(4)
O3 C3 C4 118.7(4)
C2 C3 C4 116.0(4)
C12 C4 C5 118.3(4)
C12 C4 C3 119.9(4)
C5 C4 C3 121.8(4)
N1 C5 C4 118.9(4)
N1 C5 C9 120.8(4)
C4 C5 C9 120.2(4)
N1 C6 C2 125.7(4)
N1 C6 H6A 117.1
C2 C6 H6A 117.1
N1 C7 C8 112.8(4)
N1 C7 H7A 109.0
C8 C7 H7A 109.0
N1 C7 H7B 109.0
C8 C7 H7B 109.0
H7A C7 H7B 107.8
C7 C8 H8A 109.5
C7 C8 H8B 109.5
H8A C8 H8B 109.5
C7 C8 H8C 109.5
H8A C8 H8C 109.5
H8B C8 H8C 109.5
C10 C9 C5 120.9(4)
C10 C9 H9A 119.6
C5 C9 H9A 119.6
C9 C10 N3 123.0(4)
C9 C10 C11 116.9(4)
N3 C10 C11 120.1(4)
C12 C11 F1 119.1(4)
C12 C11 C10 122.9(4)
F1 C11 C10 118.0(4)
C11 C12 C4 120.8(4)
C11 C12 H12A 119.6
C4 C12 H12A 119.6
N3 C13 C14 109.9(4)
N3 C13 H13A 109.7
C14 C13 H13A 109.7
N3 C13 H13B 109.7
C14 C13 H13B 109.7
H13A C13 H13B 108.2
N6 C14 C13 111.0(4)
N6 C14 H14A 109.4
C13 C14 H14A 109.4
N6 C14 H14B 109.4
C13 C14 H14B 109.4
H14A C14 H14B 108.0
N3 C15 C16 112.4(4)
N3 C15 H15A 109.1
C16 C15 H15A 109.1
N3 C15 H15B 109.1
C16 C15 H15B 109.1
H15A C15 H15B 107.9
N6 C16 C15 111.5(4)
N6 C16 H16A 109.3
C15 C16 H16A 109.3
N6 C16 H16B 109.3
C15 C16 H16B 109.3
H16A C16 H16B 108.0
N6 C17 H17A 109.5
N6 C17 H17B 109.5
H17A C17 H17B 109.5
N6 C17 H17C 109.5
H17A C17 H17C 109.5
H17B C17 H17C 109.5
O4 C18 O5 122.9(4)
O4 C18 C19 119.5(4)
O5 C18 C19 117.6(4)
C23 C19 C20 118.7(4)
C23 C19 C18 117.1(4)
C20 C19 C18 124.2(4)
O6 C20 C19 127.0(4)
O6 C20 C21 117.0(4)
C19 C20 C21 116.0(4)
C22 C21 C27 118.6(4)
C22 C21 C20 122.0(4)
C27 C21 C20 119.4(4)
C21 C22 N2 118.0(4)
C21 C22 C24 120.5(4)
N2 C22 C24 121.4(4)
N2 C23 C19 125.1(4)
N2 C23 H23A 117.5
C19 C23 H23A 117.5
C25 C24 C22 121.4(4)
C25 C24 H24A 119.3
C22 C24 H24A 119.3
C24 C25 N4 123.9(4)
C24 C25 C26 116.1(4)
N4 C25 C26 119.9(4)
C27 C26 F2 117.8(4)
C27 C26 C25 124.1(4)
F2 C26 C25 118.1(3)
C26 C27 C21 119.2(4)
C26 C27 H27A 120.4
C21 C27 H27A 120.4
N4 C28 C29 108.7(4)
N4 C28 H28A 110.0
C29 C28 H28A 110.0
N4 C28 H28B 110.0
C29 C28 H28B 110.0
H28A C28 H28B 108.3
N5 C29 C28 111.8(4)
N5 C29 H29A 109.3
C28 C29 H29A 109.3
N5 C29 H29B 109.3
C28 C29 H29B 109.3
H29A C29 H29B 107.9
N5 C30 C31 110.1(4)
N5 C30 H30A 109.6
C31 C30 H30A 109.6
N5 C30 H30B 109.6
C31 C30 H30B 109.6
H30A C30 H30B 108.2
N4 C31 C30 111.0(4)
N4 C31 H31A 109.4
C30 C31 H31A 109.4
N4 C31 H31B 109.4
C30 C31 H31B 109.4
H31A C31 H31B 108.0
N5 C32 H32A 109.5
N5 C32 H32B 109.5
H32A C32 H32B 109.5
N5 C32 H32C 109.5
H32A C32 H32C 109.5
H32B C32 H32C 109.5
N2 C33 C34 112.1(4)
N2 C33 H33A 109.2
C34 C33 H33A 109.2
N2 C33 H33B 109.2
C34 C33 H33B 109.2
H33A C33 H33B 107.9
C33 C34 H34A 109.5
C33 C34 H34B 109.5
H34A C34 H34B 109.5
C33 C34 H34C 109.5
H34A C34 H34C 109.5
H34B C34 H34C 109.5
C6 N1 C5 119.4(4)
C6 N1 C7 118.8(3)
C5 N1 C7 121.8(4)
C23 N2 C22 119.9(4)
C23 N2 C33 119.2(3)
C22 N2 C33 120.9(3)
C10 N3 C13 116.8(4)
C10 N3 C15 115.3(4)
C13 N3 C15 112.3(4)
C25 N4 C28 118.1(3)
C25 N4 C31 116.8(3)
C28 N4 C31 110.2(4)
C30 N5 C29 108.8(4)
C30 N5 C32 109.9(4)
C29 N5 C32 110.2(5)
C14 N6 C17 112.5(5)
C14 N6 C16 109.2(4)
C17 N6 C16 112.4(5)
C1 O1 Zn1 130.2(3)
C3 O3 Zn1 124.2(3)
C18 O5 Zn1 133.8(3)
C20 O6 Zn1 128.6(3)
Zn1 O7 H7 105(4)
Zn1 O7 H8 103(5)
H7 O7 H8 105(2)
H8WA O8 H8WB 104.6
H9WA O9 H9WB 143.6

loop_
_geom_bond_atom_site_label_1
_geom_bond_atom_site_label_2
_geom_bond_distance
Zn1 O6 1.981(3)
Zn1 O3 1.993(3)
Zn1 O1 2.004(3)
Zn1 O5 2.037(3)
Zn1 O7 2.061(4)
C1 O2 1.226(5)
C1 O1 1.280(5)
C1 C2 1.508(6)
C2 C6 1.371(6)
C2 C3 1.438(6)
C3 O3 1.267(5)
C3 C4 1.451(6)
C4 C12 1.399(6)
C4 C5 1.401(6)
C5 N1 1.385(5)
C5 C9 1.413(6)
C6 N1 1.342(5)
C6 H6A 0.930
C7 N1 1.481(5)
C7 C8 1.506(7)
C7 H7A 0.970
C7 H7B 0.970
C8 H8A 0.960
C8 H8B 0.960
C8 H8C 0.960
C9 C10 1.386(6)
C9 H9A 0.930
C10 N3 1.397(5)
C10 C11 1.416(6)
C11 C12 1.345(6)
C11 F1 1.354(5)
C12 H12A 0.930
C13 N3 1.446(6)
C13 C14 1.518(7)
C13 H13A 0.970
C13 H13B 0.970
C14 N6 1.431(6)
C14 H14A 0.970
C14 H14B 0.970
C15 N3 1.451(6)
C15 C16 1.494(7)
C15 H15A 0.970
C15 H15B 0.970
C16 N6 1.459(7)
C16 H16A 0.970
C16 H16B 0.970
C17 N6 1.458(7)
C17 H17A 0.960
C17 H17B 0.960
C17 H17C 0.960
C18 O4 1.231(5)
C18 O5 1.278(5)
C18 C19 1.499(6)
C19 C23 1.371(6)
C19 C20 1.422(6)
C20 O6 1.272(5)
C20 C21 1.461(6)
C21 C22 1.398(6)
C21 C27 1.413(6)
C22 N2 1.400(5)
C22 C24 1.401(6)
C23 N2 1.339(5)
C23 H23A 0.930
C24 C25 1.385(6)
C24 H24A 0.930
C25 N4 1.395(5)
C25 C26 1.416(6)
C26 C27 1.348(6)
C26 F2 1.365(4)
C27 H27A 0.930
C28 N4 1.448(5)
C28 C29 1.525(6)
C28 H28A 0.970
C28 H28B 0.970
C29 N5 1.457(7)
C29 H29A 0.970
C29 H29B 0.970
C30 N5 1.448(6)
C30 C31 1.508(6)
C30 H30A 0.970
C30 H30B 0.970
C31 N4 1.481(6)
C31 H31A 0.970
C31 H31B 0.970
C32 N5 1.477(7)
C32 H32A 0.960
C32 H32B 0.960
C32 H32C 0.960
C33 N2 1.486(5)
C33 C34 1.494(7)
C33 H33A 0.970
C33 H33B 0.970
C34 H34A 0.960
C34 H34B 0.960
C34 H34C 0.960
O7 H7 0.850(10)
O7 H8 0.850(10)
O8 H8WA 0.85
O8 H8WB 0.85
O9 H9WA 0.85
O9 H9WB 0.85

loop_
_geom_hbond_atom_site_label_D
_geom_hbond_atom_site_label_H
_geom_hbond_atom_site_label_A
_geom_hbond_site_symmetry_A
_geom_hbond_distance_DH
_geom_hbond_distance_HA
_geom_hbond_distance_DA
_geom_hbond_angle_DHA
O7 H7 O5 2_646 0.850(10) 1.790(10) 2.638(5) 176(6)
O8 H8WA N5 . 0.85 2.21 3.063(9) 179.1
O8 H8WB O1 2_747 0.85 2.20 3.054(7) 179.0
O9 H9WA N6 . 0.85 1.99 2.843(9) 179.7

loop_
_geom_torsion_atom_site_label_1
_geom_torsion_atom_site_label_2
_geom_torsion_atom_site_label_3
_geom_torsion_atom_site_label_4
_geom_torsion
O2 C1 C2 C6 8.5(6)
O1 C1 C2 C6 -170.6(4)
O2 C1 C2 C3 -173.3(5)
O1 C1 C2 C3 7.6(7)
C6 C2 C3 O3 -177.9(4)
C1 C2 C3 O3 3.9(7)
C6 C2 C3 C4 2.9(6)
C1 C2 C3 C4 -175.3(4)
O3 C3 C4 C12 -2.7(6)
C2 C3 C4 C12 176.6(4)
O3 C3 C4 C5 178.8(4)
C2 C3 C4 C5 -1.9(6)
C12 C4 C5 N1 -178.2(4)
C3 C4 C5 N1 0.3(6)
C12 C4 C5 C9 0.3(6)
C3 C4 C5 C9 178.8(4)
C3 C2 C6 N1 -2.7(7)
C1 C2 C6 N1 175.7(4)
N1 C5 C9 C10 179.2(4)
C4 C5 C9 C10 0.7(7)
C5 C9 C10 N3 178.0(4)
C5 C9 C10 C11 -0.8(7)
C9 C10 C11 C12 -0.2(7)
N3 C10 C11 C12 -179.1(4)
C9 C10 C11 F1 178.6(4)
N3 C10 C11 F1 -0.3(7)
F1 C11 C12 C4 -177.5(4)
C10 C11 C12 C4 1.3(7)
C5 C4 C12 C11 -1.3(7)
C3 C4 C12 C11 -179.8(4)
N3 C13 C14 N6 -58.7(6)
N3 C15 C16 N6 53.0(7)
O4 C18 C19 C23 3.3(6)
O5 C18 C19 C23 -177.6(4)
O4 C18 C19 C20 -174.7(4)
O5 C18 C19 C20 4.3(7)
C23 C19 C20 O6 175.3(4)
C18 C19 C20 O6 -6.6(7)
C23 C19 C20 C21 -6.0(6)
C18 C19 C20 C21 172.1(4)
O6 C20 C21 C22 -177.3(4)
C19 C20 C21 C22 3.8(6)
O6 C20 C21 C27 3.9(6)
C19 C20 C21 C27 -174.9(4)
C27 C21 C22 N2 179.5(4)
C20 C21 C22 N2 0.8(6)
C27 C21 C22 C24 -2.1(6)
C20 C21 C22 C24 179.2(4)
C20 C19 C23 N2 3.8(7)
C18 C19 C23 N2 -174.4(4)
C21 C22 C24 C25 1.7(6)
N2 C22 C24 C25 -179.9(4)
C22 C24 C25 N4 176.9(4)
C22 C24 C25 C26 0.9(6)
C24 C25 C26 C27 -3.4(7)
N4 C25 C26 C27 -179.6(4)
C24 C25 C26 F2 176.2(4)
N4 C25 C26 F2 0.0(6)
F2 C26 C27 C21 -176.5(4)
C25 C26 C27 C21 3.1(7)
C22 C21 C27 C26 -0.3(6)
C20 C21 C27 C26 178.5(4)
N4 C28 C29 N5 -59.3(6)
N5 C30 C31 N4 58.4(5)
C2 C6 N1 C5 1.0(7)
C2 C6 N1 C7 -179.3(4)
C4 C5 N1 C6 0.2(6)
C9 C5 N1 C6 -178.2(4)
C4 C5 N1 C7 -179.5(4)
C9 C5 N1 C7 2.0(6)
C8 C7 N1 C6 -101.6(5)
C8 C7 N1 C5 78.1(5)
C19 C23 N2 C22 1.1(7)
C19 C23 N2 C33 -179.8(4)
C21 C22 N2 C23 -3.3(6)
C24 C22 N2 C23 178.3(4)
C21 C22 N2 C33 177.5(4)
C24 C22 N2 C33 -0.9(6)
C34 C33 N2 C23 -95.9(5)
C34 C33 N2 C22 83.2(5)
C9 C10 N3 C13 -16.3(7)
C11 C10 N3 C13 162.5(4)
C9 C10 N3 C15 119.0(5)
C11 C10 N3 C15 -62.3(6)
C14 C13 N3 C10 -170.1(4)
C14 C13 N3 C15 53.3(6)
C16 C15 N3 C10 171.2(4)
C16 C15 N3 C13 -51.6(6)
C24 C25 N4 C28 -11.3(6)
C26 C25 N4 C28 164.6(4)
C24 C25 N4 C31 123.7(5)
C26 C25 N4 C31 -60.4(5)
C29 C28 N4 C25 -165.5(4)
C29 C28 N4 C31 56.7(5)
C30 C31 N4 C25 163.9(4)
C30 C31 N4 C28 -57.8(5)
C31 C30 N5 C29 -58.7(5)
C31 C30 N5 C32 -179.4(5)
C28 C29 N5 C30 60.1(6)
C28 C29 N5 C32 -179.4(5)
C13 C14 N6 C17 -174.2(5)
C13 C14 N6 C16 60.2(6)
C15 C16 N6 C14 -57.2(6)
C15 C16 N6 C17 177.2(6)
O2 C1 O1 Zn1 -175.5(4)
C2 C1 O1 Zn1 3.5(6)
O6 Zn1 O1 C1 -157.3(4)
O3 Zn1 O1 C1 -16.2(4)
O7 Zn1 O1 C1 87.4(4)
C2 C3 O3 Zn1 -24.5(6)
C4 C3 O3 Zn1 154.6(3)
O6 Zn1 O3 C3 118.0(3)
O1 Zn1 O3 C3 26.0(3)
O5 Zn1 O3 C3 -161.5(3)
O7 Zn1 O3 C3 -69.4(3)
O4 C18 O5 Zn1 -173.9(3)
C19 C18 O5 Zn1 7.1(7)
O6 Zn1 O5 C18 -11.8(5)
O3 Zn1 O5 C18 -153.5(5)
O7 Zn1 O5 C18 103.3(5)
C19 C20 O6 Zn1 -2.7(7)
C21 C20 O6 Zn1 178.6(3)
O3 Zn1 O6 C20 88.7(4)
O1 Zn1 O6 C20 -179.4(4)
O5 Zn1 O6 C20 9.0(4)
O7 Zn1 O6 C20 -83.4(4)
